data_7706525
loop_
_publ_author_name
'Hood, Thomas M.'
'Chaplin, Adrian B.'

_publ_section_title
;
 Synthesis and reactivity of iridium complexes of a macrocyclic PNP pincer
 ligand.
;
_journal_issue 7
_journal_name_full 'Dalton transactions (Cambridge, England : 2003)'
_journal_page_first 2472
_journal_page_last 2482
_journal_paper_doi 10.1039/d0dt04303f
_journal_volume 50
_journal_year 2021
_chemical_formula_moiety 'C41 H61 Ir N P2, C32 H12 B F24'
_chemical_formula_sum 'C73 H73 B F24 Ir N P2'
_chemical_formula_weight 1685.27
_chemical_melting_point ?
_space_group_crystal_system monoclinic
_space_group_IT_number 14
_space_group_name_Hall '-P 2yn'
_space_group_name_H-M_alt 'P 1 21/n 1'
_atom_sites_solution_hydrogens geom
_atom_sites_solution_primary dual
_atom_sites_solution_secondary difmap
_audit_creation_date 2019-05-10
_audit_creation_method
;
Olex2 1.2
(compiled 2018.05.29 svn.r3510 for OlexSys, GUI svn.r5506)
;
_audit_update_record
;
2020-12-18 deposited with the CCDC.	2021-01-20 downloaded from the CCDC.
;
_cell_angle_alpha 90
_cell_angle_beta 95.272(2)
_cell_angle_gamma 90
_cell_formula_units_Z 4
_cell_length_a 13.6582(2)
_cell_length_b 13.3891(2)
_cell_length_c 39.2775(10)
_cell_measurement_reflns_used 12406
_cell_measurement_temperature 150(2)
_cell_measurement_theta_max 73.3440
_cell_measurement_theta_min 3.3280
_cell_volume 7152.3(2)
_computing_cell_refinement 'CrysAlisPro 1.171.40.45a (Rigaku OD, 2019)'
_computing_data_collection 'CrysAlisPro 1.171.40.45a (Rigaku OD, 2019)'
_computing_data_reduction 'CrysAlisPro 1.171.40.45a (Rigaku OD, 2019)'
_computing_molecular_graphics 'Olex2 (Dolomanov et al., 2009)'
_computing_publication_material 'Olex2 (Dolomanov et al., 2009)'
_computing_structure_refinement 'ShelXL (Sheldrick, 2015)'
_computing_structure_solution 'ShelXT (Sheldrick, 2015)'
_diffrn_ambient_environment N~2~
_diffrn_ambient_temperature 150(2)
_diffrn_detector 'CCD plate'
_diffrn_detector_area_resol_mean 5.3046
_diffrn_detector_type AtlasS2
_diffrn_measured_fraction_theta_full 0.994
_diffrn_measured_fraction_theta_max 0.994
_diffrn_measurement_details
;
List of Runs (angles in degrees, time in seconds):

  # Type    Start    End  Width  t~exp~   \w     \q     \k     \f   Frames
#--------------------------------------------------------------------------
  1  \w    -66.00  32.00   1.00   15.00    --  -42.07  37.00  60.00   98
  2  \w   -117.00 -18.00   1.00   15.00    --  -42.07 -37.00  60.00   99
  3  \w     23.00  98.00   1.00   15.00    --   42.07-125.00-180.00   75
  4  \w     34.00 133.00   1.00   60.00    --  107.00 -45.00-180.00   99
  5  \w     81.00 178.00   1.00   60.00    --  107.00  45.00   0.00   97
  6  \w     24.00 110.00   1.00   60.00    --  107.00 -94.00  60.00   86
  7  \w     34.00 118.00   1.00   60.00    --  107.00-125.00-150.00   84
  8  \w     24.00 110.00   1.00   60.00    --  107.00 -94.00 -30.00   86
  9  \w     34.00 133.00   1.00   60.00    --  107.00 -45.00  30.00   99
 10  \w     81.00 178.00   1.00   60.00    --  107.00  45.00 120.00   97
 11  \w     34.00 118.00   1.00   60.00    --  107.00-125.00 -90.00   84
;
_diffrn_measurement_device 'four-circle diffractometer'
_diffrn_measurement_device_type 'Rigaku Oxford Diffraction: SuperNova, Dual, Cu at zero, AtlasS2'
_diffrn_measurement_method '\w scans'
_diffrn_orient_matrix_type 'CrysAlisPro convention (1999,Acta A55,543-557)'
_diffrn_orient_matrix_UB_11 -0.1097051000
_diffrn_orient_matrix_UB_12 -0.0011852000
_diffrn_orient_matrix_UB_13 0.0062468000
_diffrn_orient_matrix_UB_21 0.0273148000
_diffrn_orient_matrix_UB_22 0.0247075000
_diffrn_orient_matrix_UB_23 0.0380031000
_diffrn_orient_matrix_UB_31 -0.0071174000
_diffrn_orient_matrix_UB_32 0.1123525000
_diffrn_orient_matrix_UB_33 -0.0082882000
_diffrn_radiation_monochromator mirror
_diffrn_radiation_probe x-ray
_diffrn_radiation_type CuK\a
_diffrn_radiation_wavelength 1.54184
_diffrn_reflns_av_R_equivalents 0.0709
_diffrn_reflns_av_unetI/netI 0.0755
_diffrn_reflns_Laue_measured_fraction_full 0.994
_diffrn_reflns_Laue_measured_fraction_max 0.994
_diffrn_reflns_limit_h_max 16
_diffrn_reflns_limit_h_min -16
_diffrn_reflns_limit_k_max 16
_diffrn_reflns_limit_k_min -13
_diffrn_reflns_limit_l_max 43
_diffrn_reflns_limit_l_min -47
_diffrn_reflns_number 42570
_diffrn_reflns_point_group_measured_fraction_full 0.994
_diffrn_reflns_point_group_measured_fraction_max 0.994
_diffrn_reflns_theta_full 70.067
_diffrn_reflns_theta_max 70.067
_diffrn_reflns_theta_min 6.509
_diffrn_source 'micro-focus sealed X-ray tube'
_diffrn_source_type 'SuperNova (Cu) X-ray Source'
_exptl_absorpt_coefficient_mu 4.974
_exptl_absorpt_correction_T_max 1.000
_exptl_absorpt_correction_T_min 0.395
_exptl_absorpt_correction_type gaussian
_exptl_absorpt_process_details
;
CrysAlisPro 1.171.40.45a (Rigaku Oxford Diffraction, 2019)
Numerical absorption correction based on gaussian integration over
			a multifaceted crystal model
Empirical absorption correction using spherical harmonics,
 implemented in SCALE3 ABSPACK scaling algorithm.
;
_exptl_crystal_colour 'pale pink'
_exptl_crystal_density_diffrn 1.565
_exptl_crystal_density_meas ?
_exptl_crystal_description needle
_exptl_crystal_F_000 3384
_exptl_crystal_recrystallization_method 'Crystals grown from C6H5F-hexane at 243 K'
_exptl_crystal_size_max 0.308
_exptl_crystal_size_mid 0.055
_exptl_crystal_size_min 0.007
_refine_diff_density_max 1.959
_refine_diff_density_min -1.823
_refine_diff_density_rms 0.097
_refine_ls_extinction_method none
_refine_ls_goodness_of_fit_ref 1.103
_refine_ls_hydrogen_treatment constr
_refine_ls_matrix_type full
_refine_ls_number_parameters 981
_refine_ls_number_reflns 13504
_refine_ls_number_restraints 342
_refine_ls_restrained_S_all 1.130
_refine_ls_R_factor_all 0.0756
_refine_ls_R_factor_gt 0.0545
_refine_ls_shift/su_max 0.005
_refine_ls_shift/su_mean 0.000
_refine_ls_structure_factor_coef Fsqd
_refine_ls_weighting_details 'w=1/[\s^2^(Fo^2^)+(0.0190P)^2^+17.6757P] where P=(Fo^2^+2Fc^2^)/3'
_refine_ls_weighting_scheme calc
_refine_ls_wR_factor_gt 0.1087
_refine_ls_wR_factor_ref 0.1165
_reflns_Friedel_coverage 0.000
_reflns_number_gt 10269
_reflns_number_total 13504
_reflns_threshold_expression 'I > 2\s(I)'
_cod_data_source_file d0dt04303f2.cif
_cod_data_source_block 0500abc19s
_cod_depositor_comments
;
The following automatic conversions were performed:

data item '_chemical_melting_point' value 'not measured' was changed
to '?' -- the value is undefined or not given.

data item '_exptl_crystal_density_meas' value 'not measured' was
changed to '?' -- the value is perceived as not measured.

Automatic conversion script
Id: cif_fix_values 7556 2019-12-06 15:28:31Z antanas 

 Adding full bibliography for 7706524--7706528.cif.
;
_cod_database_code 7706525
_shelx_shelxl_version_number 2014/7
_shelx_space_group_comment
;
The symmetry employed for this shelxl refinement is uniquely defined
by the following loop, which should always be used as a source of
symmetry information in preference to the above space-group names.
They are only intended as comments.
;
_olex2_refinement_description
;
1. Fixed Uiso
 At 1.2 times of:
  All C(H) groups, All C(H,H) groups
 At 1.5 times of:
  All C(H,H,H) groups
2. Restrained distances
 C216-F10 \\sim C216-F11 \\sim C216-F12 \\sim C216-F10A \\sim C216-F11A \\sim
C216-F12A
 with sigma of 0.01
 F10-F11 \\sim F11-F12 \\sim F12-F10 \\sim F10A-F11A \\sim F11A-F12A \\sim
F12A-F10A
 with sigma of 0.01
 C213-F10 \\sim C213-F11 \\sim C213-F12 \\sim C213-F10A \\sim C213-F11A \\sim
C213-F12A
 with sigma of 0.01
 C232-F22 \\sim C232-F23 \\sim C232-F24 \\sim C232-F22A \\sim C232-F23A \\sim
C232-F24A
 with sigma of 0.01
 F22-F23 \\sim F23-F24 \\sim F24-F22 \\sim F22A-F23A \\sim F23A-F24A \\sim
F24A-F22A
 with sigma of 0.01
 C229-F22 \\sim C229-F23 \\sim C229-F24 \\sim C229-F22A \\sim C229-F23A \\sim
C229-F24A
 with sigma of 0.01
3. Uiso/Uaniso restraints and constraints
F1 \\sim F2 \\sim F3 \\sim F4 \\sim F5 \\sim F6 \\sim F7 \\sim F8 \\sim F9
\\sim F10 \\sim F10A \\sim F11 \\sim F11A \\sim F12 \\sim F12A \\sim F13 \\sim
F14 \\sim F15 \\sim F16 \\sim F17 \\sim F18 \\sim F19 \\sim F20 \\sim F21 \\sim
F22 \\sim F22A \\sim F23 \\sim F23A \\sim F24 \\sim F24A: within 2A with sigma
of 0.01 and sigma for terminal atoms of 0.02
Uanis(F1) \\sim Ueq, Uanis(F2) \\sim Ueq, Uanis(F3) \\sim Ueq, Uanis(F4) \\sim
Ueq, Uanis(F5) \\sim Ueq, Uanis(F6) \\sim Ueq, Uanis(F7) \\sim Ueq, Uanis(F8)
\\sim Ueq, Uanis(F9) \\sim Ueq, Uanis(F10) \\sim Ueq, Uanis(F10A) \\sim Ueq,
Uanis(F11) \\sim Ueq, Uanis(F11A) \\sim Ueq, Uanis(F12) \\sim Ueq, Uanis(F12A)
\\sim Ueq, Uanis(F13) \\sim Ueq, Uanis(F14) \\sim Ueq, Uanis(F15) \\sim Ueq,
Uanis(F16) \\sim Ueq, Uanis(F17) \\sim Ueq, Uanis(F18) \\sim Ueq, Uanis(F19)
\\sim Ueq, Uanis(F20) \\sim Ueq, Uanis(F21) \\sim Ueq, Uanis(F22) \\sim Ueq,
Uanis(F22A) \\sim Ueq, Uanis(F23) \\sim Ueq, Uanis(F23A) \\sim Ueq, Uanis(F24)
\\sim Ueq, Uanis(F24A) \\sim Ueq: with sigma of 0.007 and sigma for terminal
atoms of 0.014
4. Others
 Sof(F22A)=Sof(F23A)=Sof(F24A)=1-FVAR(1)
 Sof(F22)=Sof(F23)=Sof(F24)=FVAR(1)
 Sof(F10A)=Sof(F11A)=Sof(F12A)=1-FVAR(2)
 Sof(F10)=Sof(F11)=Sof(F12)=FVAR(2)
5.a Secondary CH2 refined with riding coordinates:
 C107(H10C,H10D), C108(H10A,H10B), C117(H11A,H11B), C118(H11W,H11X), C119(H11I,
 H11J), C120(H12K,H12L), C121(H12C,H12D), C122(H12M,H12N), C123(H12G,H12H),
 C124(H12O,H12P), C125(H12A,H12B), C126(H12Q,H12R), C127(H12I,H12J), C128(H12S,
 H12T), C129(H12E,H12F), C130(H13A,H13B)
5.b Aromatic/amide H refined with riding coordinates:
 C5(H5), C6(H6), C7(H7), C8(H8), C11(H11), C12(H12), C13(H13), C14(H14),
 C103(H103), C104(H104), C105(H105), C202(H202), C204(H204), C206(H206),
 C210(H210), C212(H212), C214(H214), C218(H218), C220(H220), C222(H222),
 C226(H226), C228(H228), C230(H230)
5.c Idealised Me refined as rotating group:
 C110(H11K,H11L,H11M), C111(H11C,H11D,H11E), C112(H11N,H11O,H11P), C114(H11Q,
 H11R,H11S), C115(H11F,H11G,H11H), C116(H11T,H11U,H11V)
;
_olex2_submission_special_instructions 'No special instructions were received'
_oxdiff_exptl_absorpt_empirical_details
;
Empirical correction (ABSPACK) includes:
- Absorption correction using spherical harmonics
- Frame scaling
;
_oxdiff_exptl_absorpt_empirical_full_max 4.009
_oxdiff_exptl_absorpt_empirical_full_min 0.532

loop_
_space_group_symop_operation_xyz
'x, y, z'
'-x+1/2, y+1/2, -z+1/2'
'-x, -y, -z'
'x-1/2, -y-1/2, z-1/2'

loop_
_atom_site_label
_atom_site_type_symbol
_atom_site_fract_x
_atom_site_fract_y
_atom_site_fract_z
_atom_site_U_iso_or_equiv
_atom_site_adp_type
_atom_site_occupancy
_atom_site_site_symmetry_order
_atom_site_calc_flag
_atom_site_refinement_flags_posn
_atom_site_refinement_flags_adp
_atom_site_refinement_flags_occupancy
_atom_site_disorder_assembly
_atom_site_disorder_group
Ir1 Ir 0.17548(2) 0.99442(2) 0.61739(2) 0.02542(7) Uani 1 1 d . . . . .
P2 P 0.02424(11) 0.91354(10) 0.61395(4) 0.0275(3) Uani 1 1 d . . . . .
P3 P 0.34036(11) 1.02719(10) 0.62285(4) 0.0325(3) Uani 1 1 d . . . . .
N101 N 0.2183(4) 0.8596(3) 0.59258(13) 0.0315(11) Uani 1 1 d . . . . .
C4 C 0.1397(4) 1.0625(4) 0.57123(16) 0.0311(12) Uani 1 1 d . . . . .
C5 C 0.1470(5) 1.0211(4) 0.53930(16) 0.0388(14) Uani 1 1 d . . . . .
H5 H 0.1688 0.9541 0.5375 0.047 Uiso 1 1 calc R . . . .
C6 C 0.1229(6) 1.0761(5) 0.51021(18) 0.0467(17) Uani 1 1 d . . . . .
H6 H 0.1264 1.0464 0.4884 0.056 Uiso 1 1 calc R . . . .
C7 C 0.0937(6) 1.1741(5) 0.51259(18) 0.0498(18) Uani 1 1 d . . . . .
H7 H 0.0794 1.2130 0.4925 0.060 Uiso 1 1 calc R . . . .
C8 C 0.0854(5) 1.2154(5) 0.54432(18) 0.0413(15) Uani 1 1 d . . . . .
H8 H 0.0644 1.2827 0.5458 0.050 Uiso 1 1 calc R . . . .
C9 C 0.1066(4) 1.1615(4) 0.57389(17) 0.0305(12) Uani 1 1 d . . . . .
C10 C 0.1062(4) 1.2004(4) 0.60882(16) 0.0287(12) Uani 1 1 d . . . . .
C11 C 0.0788(5) 1.2968(4) 0.61720(19) 0.0407(15) Uani 1 1 d . . . . .
H11 H 0.0554 1.3418 0.5996 0.049 Uiso 1 1 calc R . . . .
C12 C 0.0852(6) 1.3275(4) 0.6507(2) 0.0488(18) Uani 1 1 d . . . . .
H12 H 0.0656 1.3932 0.6562 0.059 Uiso 1 1 calc R . . . .
C13 C 0.1197(6) 1.2633(5) 0.6764(2) 0.0452(16) Uani 1 1 d . . . . .
H13 H 0.1254 1.2850 0.6996 0.054 Uiso 1 1 calc R . . . .
C14 C 0.1464(5) 1.1665(4) 0.66837(17) 0.0347(13) Uani 1 1 d . . . . .
H14 H 0.1704 1.1229 0.6863 0.042 Uiso 1 1 calc R . . . .
C15 C 0.1393(4) 1.1316(4) 0.63528(15) 0.0281(12) Uani 1 1 d . . . . .
C102 C 0.1474(5) 0.8030(4) 0.57590(15) 0.0320(13) Uani 1 1 d . . . . .
C103 C 0.1737(6) 0.7230(4) 0.55624(18) 0.0431(16) Uani 1 1 d . . . . .
H103 H 0.1242 0.6814 0.5452 0.052 Uiso 1 1 calc R . . . .
C104 C 0.2708(7) 0.7037(4) 0.5527(2) 0.053(2) Uani 1 1 d . . . . .
H104 H 0.2886 0.6500 0.5387 0.064 Uiso 1 1 calc R . . . .
C105 C 0.3427(6) 0.7628(5) 0.5696(2) 0.0486(18) Uani 1 1 d . . . . .
H105 H 0.4104 0.7499 0.5677 0.058 Uiso 1 1 calc R . . . .
C106 C 0.3139(5) 0.8411(4) 0.58943(17) 0.0358(14) Uani 1 1 d . . . . .
C107 C 0.0431(5) 0.8310(4) 0.57761(16) 0.0352(14) Uani 1 1 d . . . . .
H10C H 0.0036 0.7695 0.5795 0.042 Uiso 1 1 calc R . . . .
H10D H 0.0189 0.8650 0.5561 0.042 Uiso 1 1 calc R . . . .
C108 C 0.3892(5) 0.9096(5) 0.6069(2) 0.0446(16) Uani 1 1 d . . . . .
H10A H 0.4383 0.9260 0.5907 0.053 Uiso 1 1 calc R . . . .
H10B H 0.4240 0.8736 0.6264 0.053 Uiso 1 1 calc R . . . .
C109 C 0.0047(5) 0.8252(4) 0.64940(17) 0.0347(13) Uani 1 1 d . . . . .
C110 C 0.0903(5) 0.7512(5) 0.65351(18) 0.0399(15) Uani 1 1 d . . . . .
H11K H 0.0915 0.7116 0.6326 0.060 Uiso 1 1 calc GR . . . .
H11L H 0.0820 0.7067 0.6728 0.060 Uiso 1 1 calc GR . . . .
H11M H 0.1523 0.7880 0.6577 0.060 Uiso 1 1 calc GR . . . .
C111 C 0.0026(5) 0.8846(5) 0.68243(18) 0.0420(15) Uani 1 1 d . . . . .
H11C H 0.0025 0.8385 0.7018 0.063 Uiso 1 1 calc GR . . . .
H11D H -0.0569 0.9259 0.6812 0.063 Uiso 1 1 calc GR . . . .
H11E H 0.0607 0.9276 0.6855 0.063 Uiso 1 1 calc GR . . . .
C112 C -0.0910(5) 0.7650(5) 0.6418(2) 0.0438(16) Uani 1 1 d . . . . .
H11N H -0.1468 0.8110 0.6384 0.066 Uiso 1 1 calc GR . . . .
H11O H -0.1002 0.7208 0.6611 0.066 Uiso 1 1 calc GR . . . .
H11P H -0.0868 0.7249 0.6211 0.066 Uiso 1 1 calc GR . . . .
C113 C 0.4089(5) 1.1299(5) 0.60453(19) 0.0397(15) Uani 1 1 d . . . . .
C114 C 0.3870(6) 1.1309(6) 0.5656(2) 0.060(2) Uani 1 1 d . . . . .
H11Q H 0.4075 1.0672 0.5562 0.090 Uiso 1 1 calc GR . . . .
H11R H 0.4232 1.1857 0.5559 0.090 Uiso 1 1 calc GR . . . .
H11S H 0.3163 1.1403 0.5597 0.090 Uiso 1 1 calc GR . . . .
C115 C 0.3738(5) 1.2281(5) 0.6194(2) 0.0495(18) Uani 1 1 d . . . . .
H11F H 0.3024 1.2338 0.6146 0.074 Uiso 1 1 calc GR . . . .
H11G H 0.4058 1.2844 0.6089 0.074 Uiso 1 1 calc GR . . . .
H11H H 0.3909 1.2289 0.6442 0.074 Uiso 1 1 calc GR . . . .
C116 C 0.5187(5) 1.1189(5) 0.6140(2) 0.0505(18) Uani 1 1 d . . . . .
H11T H 0.5319 1.1166 0.6389 0.076 Uiso 1 1 calc GR . . . .
H11U H 0.5532 1.1760 0.6050 0.076 Uiso 1 1 calc GR . . . .
H11V H 0.5420 1.0570 0.6041 0.076 Uiso 1 1 calc GR . . . .
C117 C -0.0944(5) 0.9728(4) 0.59957(17) 0.0375(14) Uani 1 1 d . . . . .
H11A H -0.0813 1.0241 0.5824 0.045 Uiso 1 1 calc R . . . .
H11B H -0.1363 0.9211 0.5875 0.045 Uiso 1 1 calc R . . . .
C118 C -0.1559(5) 1.0227(4) 0.62581(18) 0.0375(14) Uani 1 1 d . . . . .
H11W H -0.2217 1.0388 0.6144 0.045 Uiso 1 1 calc R . . . .
H11X H -0.1652 0.9742 0.6443 0.045 Uiso 1 1 calc R . . . .
C119 C -0.1108(5) 1.1183(5) 0.64191(18) 0.0399(14) Uani 1 1 d . . . . .
H11I H -0.0442 1.1030 0.6528 0.048 Uiso 1 1 calc R . . . .
H11J H -0.1037 1.1680 0.6237 0.048 Uiso 1 1 calc R . . . .
C120 C -0.1722(5) 1.1637(5) 0.6687(2) 0.0497(18) Uani 1 1 d . . . . .
H12K H -0.1542 1.2350 0.6717 0.060 Uiso 1 1 calc R . . . .
H12L H -0.2425 1.1608 0.6599 0.060 Uiso 1 1 calc R . . . .
C121 C -0.1596(6) 1.1124(5) 0.7033(2) 0.0502(18) Uani 1 1 d . . . . .
H12C H -0.1660 1.0394 0.6997 0.060 Uiso 1 1 calc R . . . .
H12D H -0.2137 1.1338 0.7167 0.060 Uiso 1 1 calc R . . . .
C122 C -0.0617(6) 1.1333(5) 0.7242(2) 0.0500(18) Uani 1 1 d . . . . .
H12M H -0.0078 1.1244 0.7093 0.060 Uiso 1 1 calc R . . . .
H12N H -0.0608 1.2039 0.7317 0.060 Uiso 1 1 calc R . . . .
C123 C -0.0422(6) 1.0678(6) 0.75511(19) 0.0534(19) Uani 1 1 d . . . . .
H12G H -0.0310 0.9988 0.7473 0.064 Uiso 1 1 calc R . . . .
H12H H -0.1019 1.0668 0.7676 0.064 Uiso 1 1 calc R . . . .
C124 C 0.0454(7) 1.0983(7) 0.7802(2) 0.062(2) Uani 1 1 d . . . . .
H12O H 0.0526 1.0480 0.7987 0.074 Uiso 1 1 calc R . . . .
H12P H 0.0292 1.1627 0.7907 0.074 Uiso 1 1 calc R . . . .
C125 C 0.1457(7) 1.1097(6) 0.76562(19) 0.058(2) Uani 1 1 d . . . . .
H12A H 0.1396 1.1614 0.7475 0.069 Uiso 1 1 calc R . . . .
H12B H 0.1940 1.1343 0.7841 0.069 Uiso 1 1 calc R . . . .
C126 C 0.1860(6) 1.0160(6) 0.75088(19) 0.0548(18) Uani 1 1 d . . . . .
H12Q H 0.1463 0.9999 0.7292 0.066 Uiso 1 1 calc R . . . .
H12R H 0.1783 0.9601 0.7669 0.066 Uiso 1 1 calc R . . . .
C127 C 0.2956(6) 1.0230(7) 0.74380(19) 0.059(2) Uani 1 1 d . . . . .
H12I H 0.3056 1.0854 0.7311 0.071 Uiso 1 1 calc R . . . .
H12J H 0.3365 1.0270 0.7659 0.071 Uiso 1 1 calc R . . . .
C128 C 0.3307(7) 0.9351(6) 0.7235(2) 0.059(2) Uani 1 1 d . . . . .
H12S H 0.2988 0.8736 0.7311 0.071 Uiso 1 1 calc R . . . .
H12T H 0.4025 0.9274 0.7291 0.071 Uiso 1 1 calc R . . . .
C129 C 0.3103(5) 0.9432(5) 0.68461(17) 0.0420(15) Uani 1 1 d . . . . .
H12E H 0.2398 0.9586 0.6789 0.050 Uiso 1 1 calc R . . . .
H12F H 0.3239 0.8779 0.6742 0.050 Uiso 1 1 calc R . . . .
C130 C 0.3727(5) 1.0243(5) 0.66896(17) 0.0401(15) Uani 1 1 d . . . . .
H13A H 0.4435 1.0090 0.6739 0.048 Uiso 1 1 calc R . . . .
H13B H 0.3597 1.0902 0.6790 0.048 Uiso 1 1 calc R . . . .
F1 F 0.4198(4) 0.3663(5) 0.50481(13) 0.0872(18) Uani 1 1 d . U . . .
F2 F 0.3387(5) 0.4972(4) 0.49923(12) 0.0934(19) Uani 1 1 d . U . . .
F3 F 0.2722(5) 0.3654(5) 0.51591(14) 0.100(2) Uani 1 1 d . U . . .
F4 F 0.1783(3) 0.5332(3) 0.62005(11) 0.0508(10) Uani 1 1 d . U . . .
F5 F 0.2750(3) 0.4787(3) 0.66197(10) 0.0558(11) Uani 1 1 d . U . . .
F6 F 0.2878(3) 0.6297(3) 0.64501(12) 0.0554(11) Uani 1 1 d . U . . .
F7 F 0.7101(5) 0.8161(4) 0.53284(14) 0.0798(18) Uani 1 1 d . U . . .
F8 F 0.5591(4) 0.8372(5) 0.53239(13) 0.0846(18) Uani 1 1 d . U . . .
F9 F 0.6578(5) 0.9441(3) 0.55587(12) 0.0792(18) Uani 1 1 d . U . . .
F10 F 0.6894(11) 0.7964(10) 0.70406(18) 0.076(4) Uani 0.54(2) 1 d D U P A 1
F10A F 0.6271(10) 0.9423(4) 0.6743(2) 0.042(3) Uani 0.46(2) 1 d D U P A 2
F11 F 0.5457(5) 0.8441(8) 0.6883(2) 0.047(3) Uani 0.54(2) 1 d D U P A 1
F11A F 0.7254(8) 0.8364(11) 0.6973(3) 0.064(4) Uani 0.46(2) 1 d D U P A 2
F12 F 0.6660(11) 0.9362(6) 0.6785(3) 0.065(3) Uani 0.54(2) 1 d D U P A 1
F12A F 0.5712(11) 0.8138(10) 0.6976(3) 0.071(4) Uani 0.46(2) 1 d D U P A 2
F13 F 0.6674(5) 0.2117(3) 0.51942(15) 0.0861(19) Uani 1 1 d . U . . .
F14 F 0.7209(5) 0.1533(3) 0.56630(14) 0.0825(19) Uani 1 1 d . U . . .
F15 F 0.8165(5) 0.1756(4) 0.5276(2) 0.102(2) Uani 1 1 d . U . . .
F16 F 0.9289(3) 0.6029(3) 0.53256(13) 0.0575(12) Uani 1 1 d . U . . .
F17 F 0.9955(3) 0.5657(4) 0.58158(12) 0.0632(12) Uani 1 1 d . U . . .
F18 F 1.0192(3) 0.4728(3) 0.53938(14) 0.0604(12) Uani 1 1 d . U . . .
F19 F 0.4834(4) 0.3065(4) 0.71363(16) 0.0764(16) Uani 1 1 d . U . . .
F20 F 0.5751(4) 0.1880(3) 0.69975(13) 0.0667(14) Uani 1 1 d . U . . .
F21 F 0.6043(4) 0.2602(4) 0.74763(11) 0.0690(14) Uani 1 1 d . U . . .
F22 F 0.9179(8) 0.5629(8) 0.7058(3) 0.075(3) Uani 0.62(2) 1 d D U P B 1
F22A F 0.9358(9) 0.4014(7) 0.7302(5) 0.067(4) Uani 0.38(2) 1 d D U P B 2
F23 F 0.9544(5) 0.4120(8) 0.7142(3) 0.073(3) Uani 0.62(2) 1 d D U P B 1
F23A F 0.8772(9) 0.5397(14) 0.7425(4) 0.079(5) Uani 0.38(2) 1 d D U P B 2
F24 F 0.8817(6) 0.4919(10) 0.75028(14) 0.064(3) Uani 0.62(2) 1 d D U P B 1
F24A F 0.9423(8) 0.5214(15) 0.6965(3) 0.066(4) Uani 0.38(2) 1 d D U P B 2
C201 C 0.5167(4) 0.4889(4) 0.59922(13) 0.0244(10) Uani 1 1 d . . . . .
C202 C 0.4827(4) 0.4577(4) 0.56604(14) 0.0277(11) Uani 1 1 d . . . . .
H202 H 0.5293 0.4433 0.5502 0.033 Uiso 1 1 calc R . . . .
C203 C 0.3836(5) 0.4472(4) 0.55571(15) 0.0310(13) Uani 1 1 d . . . . .
C204 C 0.3131(5) 0.4694(4) 0.57739(16) 0.0345(13) Uani 1 1 d . . . . .
H204 H 0.2452 0.4614 0.5703 0.041 Uiso 1 1 calc R . . . .
C205 C 0.3436(4) 0.5036(4) 0.60975(14) 0.0315(11) Uani 1 1 d . . . . .
C206 C 0.4427(4) 0.5130(4) 0.62026(14) 0.0283(11) Uani 1 1 d . . . . .
H206 H 0.4614 0.5368 0.6427 0.034 Uiso 1 1 calc R . . . .
C207 C 0.3527(5) 0.4192(5) 0.51934(18) 0.0446(16) Uani 1 1 d . . . . .
C208 C 0.2711(5) 0.5351(5) 0.63383(18) 0.0406(15) Uani 1 1 d . . . . .
C209 C 0.6403(4) 0.6318(4) 0.61437(14) 0.0237(11) Uani 1 1 d . . . . .
C210 C 0.6401(4) 0.6880(4) 0.58445(14) 0.0250(11) Uani 1 1 d . . . . .
H210 H 0.6383 0.6542 0.5631 0.030 Uiso 1 1 calc R . . . .
C211 C 0.6422(4) 0.7920(4) 0.58474(15) 0.0254(11) Uani 1 1 d . . . . .
C212 C 0.6427(4) 0.8444(4) 0.61532(16) 0.0290(12) Uani 1 1 d . . . . .
H212 H 0.6447 0.9153 0.6157 0.035 Uiso 1 1 calc R . . . .
C213 C 0.6401(4) 0.7901(4) 0.64503(14) 0.0289(12) Uani 1 1 d D . . . .
C214 C 0.6388(4) 0.6862(4) 0.64476(15) 0.0266(11) Uani 1 1 d . . . . .
H214 H 0.6369 0.6513 0.6657 0.032 Uiso 1 1 calc R . . . .
C215 C 0.6421(5) 0.8487(4) 0.55155(17) 0.0348(13) Uani 1 1 d . . . . .
C216 C 0.6383(4) 0.8434(3) 0.67862(15) 0.0400(15) Uani 1 1 d D . . . .
C217 C 0.7088(4) 0.4613(4) 0.58752(13) 0.0236(11) Uani 1 1 d . . . . .
C218 C 0.6978(4) 0.3630(4) 0.57548(15) 0.0277(12) Uani 1 1 d . . . . .
H218 H 0.6428 0.3252 0.5812 0.033 Uiso 1 1 calc R . . . .
C219 C 0.7639(5) 0.3194(4) 0.55567(15) 0.0298(12) Uani 1 1 d . . . . .
C220 C 0.8472(4) 0.3694(4) 0.54739(15) 0.0307(12) Uani 1 1 d . . . . .
H220 H 0.8929 0.3391 0.5338 0.037 Uiso 1 1 calc R . . . .
C221 C 0.8611(4) 0.4661(4) 0.55986(15) 0.0287(12) Uani 1 1 d . . . . .
C222 C 0.7935(4) 0.5100(4) 0.57932(13) 0.0266(10) Uani 1 1 d . . . . .
H222 H 0.8054 0.5762 0.5874 0.032 Uiso 1 1 calc R . . . .
C223 C 0.7445(5) 0.2146(4) 0.54257(19) 0.0397(15) Uani 1 1 d . . . . .
C224 C 0.9501(5) 0.5250(4) 0.55271(17) 0.0375(14) Uani 1 1 d . . . . .
C225 C 0.6628(4) 0.4601(4) 0.65034(14) 0.0243(11) Uani 1 1 d . . . . .
C226 C 0.6080(4) 0.3911(4) 0.66680(14) 0.0258(11) Uani 1 1 d . . . . .
H226 H 0.5463 0.3702 0.6560 0.031 Uiso 1 1 calc R . . . .
C227 C 0.6407(5) 0.3513(4) 0.69879(15) 0.0305(12) Uani 1 1 d . . . . .
C228 C 0.7296(5) 0.3789(4) 0.71551(14) 0.0319(13) Uani 1 1 d . . . . .
H228 H 0.7510 0.3523 0.7373 0.038 Uiso 1 1 calc R . . . .
C229 C 0.7873(4) 0.4471(4) 0.69948(13) 0.0303(12) Uani 1 1 d D . . . .
C230 C 0.7542(4) 0.4859(4) 0.66784(13) 0.0272(11) Uani 1 1 d . . . . .
H230 H 0.7949 0.5321 0.6574 0.033 Uiso 1 1 calc R . . . .
C231 C 0.5760(5) 0.2773(5) 0.71486(17) 0.0383(14) Uani 1 1 d . . . . .
C232 C 0.8838(4) 0.4778(3) 0.71694(12) 0.0373(14) Uani 1 1 d D . . . .
B200 B 0.6321(4) 0.5090(5) 0.61271(14) 0.0244(11) Uani 1 1 d . . . . .

loop_
_atom_site_aniso_label
_atom_site_aniso_U_11
_atom_site_aniso_U_22
_atom_site_aniso_U_33
_atom_site_aniso_U_23
_atom_site_aniso_U_13
_atom_site_aniso_U_12
Ir1 0.02574(11) 0.02344(10) 0.02736(12) 0.00206(10) 0.00397(7) 0.00164(10)
P2 0.0230(7) 0.0263(6) 0.0327(8) 0.0001(5) -0.0003(6) 0.0005(5)
P3 0.0236(7) 0.0305(7) 0.0438(9) 0.0024(6) 0.0043(6) -0.0009(5)
N101 0.031(3) 0.026(2) 0.039(3) 0.004(2) 0.012(2) 0.0062(19)
C4 0.027(3) 0.032(3) 0.033(3) 0.001(2) 0.000(2) -0.002(2)
C5 0.043(4) 0.036(3) 0.038(3) -0.005(3) 0.006(3) -0.006(3)
C6 0.065(5) 0.046(3) 0.029(4) 0.002(3) 0.005(3) -0.012(3)
C7 0.061(5) 0.053(4) 0.034(4) 0.014(3) -0.003(3) -0.006(3)
C8 0.040(4) 0.038(3) 0.045(4) 0.012(3) -0.005(3) 0.006(3)
C9 0.017(3) 0.032(3) 0.043(4) 0.003(2) 0.003(2) -0.002(2)
C10 0.028(3) 0.022(2) 0.037(3) 0.001(2) 0.005(2) 0.000(2)
C11 0.040(4) 0.031(3) 0.052(4) 0.007(3) 0.006(3) 0.006(3)
C12 0.065(5) 0.024(3) 0.059(5) -0.004(3) 0.015(4) 0.001(3)
C13 0.049(4) 0.039(3) 0.050(4) -0.010(3) 0.015(3) -0.009(3)
C14 0.033(3) 0.033(3) 0.039(4) -0.001(3) 0.005(3) 0.000(2)
C15 0.019(3) 0.032(3) 0.034(3) 0.002(2) 0.005(2) -0.004(2)
C102 0.042(4) 0.028(3) 0.027(3) -0.002(2) 0.008(3) -0.008(2)
C103 0.062(5) 0.030(3) 0.041(4) -0.002(3) 0.020(3) -0.003(3)
C104 0.081(6) 0.024(3) 0.059(5) -0.006(3) 0.036(4) 0.000(3)
C105 0.050(4) 0.035(3) 0.065(5) 0.005(3) 0.027(4) 0.001(3)
C106 0.037(4) 0.025(2) 0.046(4) 0.010(3) 0.011(3) 0.000(2)
C107 0.039(4) 0.030(3) 0.035(3) -0.005(2) -0.005(3) -0.006(2)
C108 0.026(3) 0.046(3) 0.064(5) 0.002(3) 0.013(3) 0.005(3)
C109 0.032(3) 0.030(3) 0.042(4) 0.005(3) 0.006(3) 0.004(2)
C110 0.033(3) 0.041(3) 0.046(4) 0.012(3) 0.008(3) 0.010(3)
C111 0.037(4) 0.046(3) 0.043(4) 0.004(3) 0.008(3) 0.007(3)
C112 0.029(3) 0.037(3) 0.066(5) 0.007(3) 0.007(3) -0.007(3)
C113 0.033(4) 0.038(3) 0.049(4) 0.001(3) 0.007(3) -0.006(3)
C114 0.050(5) 0.074(5) 0.056(5) 0.014(4) 0.011(4) -0.013(4)
C115 0.033(4) 0.035(3) 0.080(6) 0.010(3) 0.007(3) -0.005(3)
C116 0.031(4) 0.044(3) 0.077(6) 0.002(4) 0.011(3) -0.003(3)
C117 0.031(3) 0.033(3) 0.046(4) 0.001(3) -0.005(3) 0.003(2)
C118 0.030(3) 0.032(3) 0.050(4) 0.003(3) 0.000(3) 0.000(2)
C119 0.031(3) 0.042(3) 0.048(4) -0.002(3) 0.009(3) 0.002(3)
C120 0.031(4) 0.047(4) 0.072(5) -0.003(4) 0.012(3) 0.013(3)
C121 0.044(4) 0.047(4) 0.063(5) -0.004(3) 0.022(4) 0.007(3)
C122 0.054(5) 0.047(4) 0.052(5) -0.002(3) 0.018(4) 0.001(3)
C123 0.061(5) 0.061(4) 0.042(4) 0.002(3) 0.024(4) 0.005(4)
C124 0.071(6) 0.077(5) 0.038(4) -0.009(4) 0.012(4) 0.006(5)
C125 0.068(6) 0.077(5) 0.029(4) 0.000(3) 0.007(4) -0.005(4)
C126 0.052(4) 0.076(5) 0.037(4) 0.008(4) 0.008(3) 0.003(4)
C127 0.055(5) 0.089(6) 0.033(4) 0.006(4) -0.003(3) 0.001(4)
C128 0.051(5) 0.078(5) 0.048(5) 0.015(4) 0.003(4) 0.010(4)
C129 0.044(4) 0.044(3) 0.038(4) 0.005(3) 0.002(3) 0.000(3)
C130 0.029(3) 0.045(3) 0.046(4) 0.006(3) -0.003(3) -0.001(3)
F1 0.080(4) 0.126(4) 0.051(3) -0.049(3) -0.016(3) 0.025(3)
F2 0.150(5) 0.088(3) 0.036(2) 0.002(3) -0.028(3) 0.021(4)
F3 0.086(4) 0.152(5) 0.060(3) -0.038(3) -0.004(3) -0.057(4)
F4 0.0260(18) 0.067(2) 0.058(2) -0.003(2) -0.0026(17) 0.0063(17)
F5 0.042(2) 0.084(3) 0.042(2) 0.011(2) 0.0100(17) 0.007(2)
F6 0.043(2) 0.059(2) 0.065(3) -0.020(2) 0.008(2) 0.0060(19)
F7 0.103(4) 0.075(3) 0.070(3) 0.028(3) 0.054(3) 0.023(3)
F8 0.077(4) 0.114(4) 0.057(3) 0.045(3) -0.025(3) -0.029(3)
F9 0.155(6) 0.0283(18) 0.053(3) 0.0088(19) 0.006(3) -0.011(3)
F10 0.094(7) 0.085(7) 0.042(5) -0.032(5) -0.028(5) 0.034(6)
F10A 0.043(6) 0.041(4) 0.040(5) -0.019(4) -0.009(4) 0.005(4)
F11 0.056(5) 0.057(5) 0.030(4) -0.005(4) 0.017(4) 0.008(4)
F11A 0.067(7) 0.078(7) 0.042(5) -0.030(5) -0.023(5) 0.012(5)
F12 0.070(7) 0.066(5) 0.061(6) -0.037(4) 0.017(5) -0.035(5)
F12A 0.100(8) 0.064(6) 0.054(7) -0.020(5) 0.038(6) -0.025(6)
F13 0.115(5) 0.054(3) 0.082(4) -0.022(3) -0.033(3) -0.010(3)
F14 0.153(6) 0.0284(19) 0.068(3) 0.000(2) 0.021(3) -0.018(3)
F15 0.090(4) 0.056(3) 0.167(6) -0.059(3) 0.058(4) -0.010(3)
F16 0.046(2) 0.045(2) 0.081(3) 0.027(2) 0.007(2) -0.0019(18)
F17 0.041(2) 0.085(3) 0.062(3) -0.009(2) -0.002(2) -0.020(2)
F18 0.046(2) 0.046(2) 0.095(4) -0.001(2) 0.036(2) 0.0046(18)
F19 0.048(3) 0.080(3) 0.105(4) 0.042(3) 0.029(3) 0.004(2)
F20 0.098(4) 0.043(2) 0.062(3) -0.001(2) 0.024(3) -0.025(2)
F21 0.091(4) 0.081(3) 0.034(2) 0.021(2) 0.005(2) -0.026(3)
F22 0.069(6) 0.072(5) 0.076(6) 0.030(5) -0.042(4) -0.036(4)
F22A 0.061(7) 0.055(6) 0.078(8) 0.025(6) -0.032(6) -0.006(5)
F23 0.039(4) 0.089(5) 0.086(7) -0.034(5) -0.015(4) 0.011(4)
F23A 0.079(8) 0.081(8) 0.075(8) -0.041(7) -0.002(7) -0.004(7)
F24 0.068(4) 0.091(6) 0.028(3) -0.007(4) -0.015(3) -0.026(5)
F24A 0.040(6) 0.097(9) 0.058(7) 0.010(7) -0.015(5) -0.018(6)
C201 0.031(3) 0.023(2) 0.019(2) 0.006(2) -0.0008(19) -0.002(2)
C202 0.033(3) 0.027(2) 0.023(3) 0.000(2) 0.001(2) 0.001(2)
C203 0.036(3) 0.030(3) 0.024(3) 0.001(2) -0.010(2) -0.001(2)
C204 0.027(3) 0.037(3) 0.037(3) 0.003(2) -0.008(2) 0.002(2)
C205 0.031(3) 0.030(2) 0.033(3) 0.000(3) -0.004(2) 0.004(3)
C206 0.031(3) 0.029(3) 0.024(3) 0.002(2) -0.003(2) 0.003(2)
C207 0.042(4) 0.052(4) 0.037(4) -0.006(3) -0.014(3) -0.002(3)
C208 0.029(3) 0.053(4) 0.040(4) 0.002(3) -0.001(3) 0.006(3)
C209 0.021(3) 0.028(2) 0.022(3) -0.004(2) 0.000(2) 0.000(2)
C210 0.029(3) 0.025(2) 0.022(3) -0.002(2) 0.003(2) -0.001(2)
C211 0.019(3) 0.028(2) 0.030(3) -0.001(2) 0.003(2) 0.000(2)
C212 0.022(3) 0.026(2) 0.038(3) -0.008(2) 0.000(2) -0.002(2)
C213 0.023(3) 0.036(3) 0.027(3) -0.013(2) 0.001(2) 0.002(2)
C214 0.024(3) 0.031(3) 0.025(3) -0.001(2) 0.001(2) 0.003(2)
C215 0.041(4) 0.030(3) 0.034(3) 0.004(2) 0.007(3) -0.003(3)
C216 0.049(4) 0.040(3) 0.032(3) -0.012(3) 0.006(3) -0.002(3)
C217 0.026(3) 0.025(2) 0.019(3) 0.0015(19) -0.002(2) 0.003(2)
C218 0.030(3) 0.023(2) 0.029(3) 0.003(2) 0.000(2) 0.000(2)
C219 0.036(3) 0.024(2) 0.028(3) -0.002(2) 0.000(2) 0.004(2)
C220 0.030(3) 0.029(3) 0.033(3) -0.003(2) 0.002(2) 0.005(2)
C221 0.028(3) 0.028(2) 0.029(3) 0.005(2) 0.001(2) 0.004(2)
C222 0.028(3) 0.024(2) 0.027(3) 0.000(2) -0.002(2) 0.003(2)
C223 0.044(4) 0.026(3) 0.049(4) -0.006(3) 0.005(3) 0.000(3)
C224 0.038(3) 0.028(3) 0.047(4) 0.002(2) 0.008(3) 0.004(2)
C225 0.023(3) 0.029(2) 0.021(3) -0.002(2) 0.002(2) 0.002(2)
C226 0.026(3) 0.028(2) 0.024(3) 0.000(2) 0.002(2) 0.003(2)
C227 0.038(3) 0.030(3) 0.023(3) 0.002(2) 0.003(2) 0.003(2)
C228 0.045(4) 0.033(3) 0.018(3) 0.005(2) 0.000(2) 0.009(3)
C229 0.034(3) 0.032(3) 0.024(3) -0.005(2) -0.005(2) 0.005(2)
C230 0.031(3) 0.028(2) 0.021(3) 0.000(2) -0.002(2) 0.002(2)
C231 0.040(4) 0.043(3) 0.032(3) 0.013(3) 0.003(3) 0.002(3)
C232 0.038(3) 0.036(3) 0.035(3) -0.001(3) -0.008(3) 0.004(3)
B200 0.026(3) 0.028(3) 0.019(3) 0.000(2) 0.001(2) 0.000(3)

loop_
_atom_type_symbol
_atom_type_description
_atom_type_scat_dispersion_real
_atom_type_scat_dispersion_imag
_atom_type_scat_source
C C 0.0181 0.0091 'International Tables Vol C Tables 4.2.6.8 and 6.1.1.4'
H H 0.0000 0.0000 'International Tables Vol C Tables 4.2.6.8 and 6.1.1.4'
B B 0.0090 0.0039 'International Tables Vol C Tables 4.2.6.8 and 6.1.1.4'
F F 0.0727 0.0534 'International Tables Vol C Tables 4.2.6.8 and 6.1.1.4'
Ir Ir -4.7710 6.5667 'International Tables Vol C Tables 4.2.6.8 and 6.1.1.4'
N N 0.0311 0.0180 'International Tables Vol C Tables 4.2.6.8 and 6.1.1.4'
P P 0.2955 0.4335 'International Tables Vol C Tables 4.2.6.8 and 6.1.1.4'

loop_
_exptl_crystal_face_index_h
_exptl_crystal_face_index_k
_exptl_crystal_face_index_l
_exptl_crystal_face_perp_dist
0 0 25 0.0057
0 9 -5 0.1641
-9 0 3 0.0180
9 0 -2 0.0248
0 -9 0 0.1375
0 0 -25 0.0017

loop_
_geom_angle_atom_site_label_1
_geom_angle_atom_site_label_2
_geom_angle_atom_site_label_3
_geom_angle
_geom_angle_site_symmetry_1
_geom_angle_site_symmetry_3
_geom_angle_publ_flag
P3 Ir1 P2 163.24(5) . . ?
N101 Ir1 P2 81.96(14) . . ?
N101 Ir1 P3 84.12(15) . . ?
C4 Ir1 P2 90.98(17) . . ?
C4 Ir1 P3 98.67(17) . . ?
C4 Ir1 N101 91.4(2) . . ?
C15 Ir1 P2 101.36(16) . . ?
C15 Ir1 P3 93.59(16) . . ?
C15 Ir1 N101 172.5(2) . . ?
C15 Ir1 C4 81.9(2) . . ?
C107 P2 Ir1 97.9(2) . . ?
C107 P2 C109 103.7(3) . . ?
C107 P2 C117 101.7(3) . . ?
C109 P2 Ir1 116.1(2) . . ?
C117 P2 Ir1 124.6(2) . . ?
C117 P2 C109 108.6(3) . . ?
C108 P3 Ir1 100.9(2) . . ?
C108 P3 C113 106.9(3) . . ?
C113 P3 Ir1 129.6(2) . . ?
C130 P3 Ir1 103.7(2) . . ?
C130 P3 C108 104.9(3) . . ?
C130 P3 C113 108.5(3) . . ?
C102 N101 Ir1 118.4(4) . . ?
C106 N101 Ir1 120.0(4) . . ?
C106 N101 C102 120.7(5) . . ?
C5 C4 Ir1 126.4(4) . . ?
C5 C4 C9 119.7(6) . . ?
C9 C4 Ir1 113.9(4) . . ?
C6 C5 C4 120.5(6) . . ?
C5 C6 C7 120.2(7) . . ?
C8 C7 C6 119.5(6) . . ?
C9 C8 C7 121.7(6) . . ?
C4 C9 C10 115.6(5) . . ?
C8 C9 C4 118.4(6) . . ?
C8 C9 C10 125.8(5) . . ?
C11 C10 C9 125.1(6) . . ?
C11 C10 C15 120.0(6) . . ?
C15 C10 C9 115.0(5) . . ?
C12 C11 C10 120.6(6) . . ?
C13 C12 C11 120.2(6) . . ?
C12 C13 C14 119.7(7) . . ?
C15 C14 C13 122.2(6) . . ?
C10 C15 Ir1 113.5(4) . . ?
C14 C15 Ir1 129.1(4) . . ?
C14 C15 C10 117.3(5) . . ?
N101 C102 C103 119.5(6) . . ?
N101 C102 C107 119.1(5) . . ?
C103 C102 C107 121.4(6) . . ?
C104 C103 C102 120.3(7) . . ?
C103 C104 C105 119.6(6) . . ?
C104 C105 C106 118.6(7) . . ?
N101 C106 C105 121.2(6) . . ?
N101 C106 C108 118.5(5) . . ?
C105 C106 C108 120.3(6) . . ?
C102 C107 P2 113.0(4) . . ?
C106 C108 P3 115.1(5) . . ?
C110 C109 P2 109.2(4) . . ?
C110 C109 C112 108.0(5) . . ?
C111 C109 P2 108.6(4) . . ?
C111 C109 C110 108.8(6) . . ?
C111 C109 C112 110.8(6) . . ?
C112 C109 P2 111.4(5) . . ?
C114 C113 P3 109.6(5) . . ?
C114 C113 C115 109.5(6) . . ?
C115 C113 P3 107.6(5) . . ?
C116 C113 P3 110.9(5) . . ?
C116 C113 C114 110.1(6) . . ?
C116 C113 C115 109.0(6) . . ?
C118 C117 P2 119.9(5) . . ?
C119 C118 C117 114.5(5) . . ?
C120 C119 C118 113.0(6) . . ?
C121 C120 C119 114.2(6) . . ?
C120 C121 C122 114.8(6) . . ?
C123 C122 C121 114.1(7) . . ?
C122 C123 C124 115.7(7) . . ?
C123 C124 C125 117.1(6) . . ?
C126 C125 C124 115.4(7) . . ?
C125 C126 C127 114.3(7) . . ?
C128 C127 C126 113.7(7) . . ?
C127 C128 C129 115.5(6) . . ?
C128 C129 C130 113.0(6) . . ?
C129 C130 P3 108.5(4) . . ?
C202 C201 B200 125.0(5) . . ?
C206 C201 C202 114.9(5) . . ?
C206 C201 B200 119.8(5) . . ?
C203 C202 C201 122.2(6) . . ?
C202 C203 C207 119.1(6) . . ?
C204 C203 C202 121.2(5) . . ?
C204 C203 C207 119.5(6) . . ?
C203 C204 C205 118.2(6) . . ?
C204 C205 C206 120.7(6) . . ?
C204 C205 C208 121.0(5) . . ?
C206 C205 C208 118.3(5) . . ?
C205 C206 C201 122.8(5) . . ?
F1 C207 C203 113.4(6) . . ?
F2 C207 F1 103.6(7) . . ?
F2 C207 C203 112.8(6) . . ?
F3 C207 F1 105.6(6) . . ?
F3 C207 F2 107.5(7) . . ?
F3 C207 C203 113.3(7) . . ?
F4 C208 F5 106.9(6) . . ?
F4 C208 F6 106.0(5) . . ?
F4 C208 C205 113.6(6) . . ?
F5 C208 F6 105.5(6) . . ?
F5 C208 C205 112.7(5) . . ?
F6 C208 C205 111.6(6) . . ?
C210 C209 C214 116.0(5) . . ?
C210 C209 B200 120.6(5) . . ?
C214 C209 B200 123.1(5) . . ?
C211 C210 C209 122.3(5) . . ?
C210 C211 C215 119.9(5) . . ?
C212 C211 C210 120.7(5) . . ?
C212 C211 C215 119.5(5) . . ?
C213 C212 C211 117.8(5) . . ?
C212 C213 C214 121.5(5) . . ?
C212 C213 C216 119.8(4) . . ?
C214 C213 C216 118.7(5) . . ?
C213 C214 C209 121.7(5) . . ?
F7 C215 F8 105.0(6) . . ?
F7 C215 C211 111.9(5) . . ?
F8 C215 C211 111.7(5) . . ?
F9 C215 F7 106.4(6) . . ?
F9 C215 F8 108.2(6) . . ?
F9 C215 C211 113.2(5) . . ?
F10 C216 F11 103.4(6) . . ?
F10 C216 C213 112.8(5) . . ?
F10A C216 F11A 102.9(5) . . ?
F10A C216 C213 111.6(5) . . ?
F11 C216 C213 110.0(5) . . ?
F11A C216 C213 111.1(5) . . ?
F12 C216 F10 108.9(6) . . ?
F12 C216 F11 106.0(6) . . ?
F12 C216 C213 115.0(6) . . ?
F12A C216 F10A 107.2(6) . . ?
F12A C216 F11A 107.7(6) . . ?
F12A C216 C213 115.4(5) . . ?
C218 C217 B200 121.1(5) . . ?
C222 C217 C218 115.3(5) . . ?
C222 C217 B200 123.3(5) . . ?
C219 C218 C217 122.3(6) . . ?
C218 C219 C220 121.6(5) . . ?
C218 C219 C223 118.9(6) . . ?
C220 C219 C223 119.5(6) . . ?
C219 C220 C221 117.2(6) . . ?
C220 C221 C224 120.7(5) . . ?
C222 C221 C220 121.0(6) . . ?
C222 C221 C224 118.3(5) . . ?
C221 C222 C217 122.7(5) . . ?
F13 C223 C219 111.4(5) . . ?
F14 C223 F13 103.8(6) . . ?
F14 C223 C219 112.9(6) . . ?
F15 C223 F13 105.3(7) . . ?
F15 C223 F14 108.5(6) . . ?
F15 C223 C219 114.2(6) . . ?
F16 C224 F17 104.0(5) . . ?
F16 C224 C221 113.0(5) . . ?
F17 C224 C221 111.8(5) . . ?
F18 C224 F16 107.7(6) . . ?
F18 C224 F17 104.8(6) . . ?
F18 C224 C221 114.7(5) . . ?
C226 C225 C230 115.3(5) . . ?
C226 C225 B200 125.7(5) . . ?
C230 C225 B200 119.0(5) . . ?
C225 C226 C227 122.1(5) . . ?
C226 C227 C231 118.4(6) . . ?
C228 C227 C226 121.4(6) . . ?
C228 C227 C231 120.2(5) . . ?
C227 C228 C229 118.1(5) . . ?
C228 C229 C232 119.1(5) . . ?
C230 C229 C228 120.0(6) . . ?
C230 C229 C232 120.9(5) . . ?
C229 C230 C225 123.2(5) . . ?
F19 C231 F20 106.3(6) . . ?
F19 C231 F21 106.2(6) . . ?
F19 C231 C227 112.7(5) . . ?
F20 C231 C227 112.7(6) . . ?
F21 C231 F20 105.4(5) . . ?
F21 C231 C227 112.9(6) . . ?
F22 C232 F24 104.1(5) . . ?
F22 C232 C229 114.2(5) . . ?
F22A C232 C229 112.9(6) . . ?
F23 C232 F22 105.5(6) . . ?
F23 C232 F24 105.0(5) . . ?
F23 C232 C229 113.7(5) . . ?
F23A C232 F22A 105.0(6) . . ?
F23A C232 F24A 105.9(6) . . ?
F23A C232 C229 114.0(6) . . ?
F24 C232 C229 113.3(5) . . ?
F24A C232 F22A 104.4(6) . . ?
F24A C232 C229 113.7(6) . . ?
C201 B200 C209 103.7(4) . . ?
C217 B200 C201 113.0(4) . . ?
C217 B200 C209 111.6(4) . . ?
C225 B200 C201 112.7(4) . . ?
C225 B200 C209 110.6(4) . . ?
C225 B200 C217 105.4(4) . . ?

loop_
_geom_bond_atom_site_label_1
_geom_bond_atom_site_label_2
_geom_bond_distance
_geom_bond_site_symmetry_2
_geom_bond_publ_flag
Ir1 P2 2.3253(15) . ?
Ir1 P3 2.2849(15) . ?
Ir1 N101 2.158(5) . ?
Ir1 C4 2.048(6) . ?
Ir1 C15 2.044(6) . ?
P2 C107 1.842(6) . ?
P2 C109 1.865(6) . ?
P2 C117 1.846(6) . ?
P3 C108 1.841(7) . ?
P3 C113 1.846(7) . ?
P3 C130 1.825(7) . ?
N101 C102 1.351(8) . ?
N101 C106 1.346(9) . ?
C4 C5 1.383(9) . ?
C4 C9 1.408(8) . ?
C5 C6 1.374(9) . ?
C6 C7 1.378(10) . ?
C7 C8 1.377(10) . ?
C8 C9 1.375(9) . ?
C9 C10 1.468(9) . ?
C10 C11 1.391(8) . ?
C10 C15 1.431(8) . ?
C11 C12 1.375(10) . ?
C12 C13 1.375(11) . ?
C13 C14 1.391(9) . ?
C14 C15 1.376(9) . ?
C102 C103 1.387(8) . ?
C102 C107 1.480(9) . ?
C103 C104 1.371(12) . ?
C104 C105 1.383(12) . ?
C105 C106 1.384(9) . ?
C106 C108 1.497(10) . ?
C109 C110 1.529(8) . ?
C109 C111 1.524(9) . ?
C109 C112 1.541(9) . ?
C113 C114 1.531(11) . ?
C113 C115 1.534(9) . ?
C113 C116 1.519(10) . ?
C117 C118 1.540(9) . ?
C118 C119 1.531(8) . ?
C119 C120 1.530(9) . ?
C120 C121 1.519(11) . ?
C121 C122 1.530(12) . ?
C122 C123 1.502(11) . ?
C123 C124 1.534(12) . ?
C124 C125 1.541(12) . ?
C125 C126 1.507(11) . ?
C126 C127 1.550(11) . ?
C127 C128 1.524(11) . ?
C128 C129 1.530(10) . ?
C129 C130 1.543(9) . ?
F1 C207 1.328(9) . ?
F2 C207 1.312(9) . ?
F3 C207 1.311(9) . ?
F4 C208 1.332(8) . ?
F5 C208 1.336(8) . ?
F6 C208 1.353(8) . ?
F7 C215 1.310(8) . ?
F8 C215 1.311(9) . ?
F9 C215 1.304(7) . ?
F10 C216 1.324(6) . ?
F10A C216 1.342(6) . ?
F11 C216 1.354(6) . ?
F11A C216 1.342(7) . ?
F12 C216 1.299(6) . ?
F12A C216 1.295(7) . ?
F13 C223 1.327(9) . ?
F14 C223 1.304(8) . ?
F15 C223 1.302(9) . ?
F16 C224 1.325(7) . ?
F17 C224 1.355(8) . ?
F18 C224 1.320(8) . ?
F19 C231 1.320(9) . ?
F20 C231 1.334(8) . ?
F21 C231 1.329(8) . ?
F22 C232 1.321(6) . ?
F22A C232 1.325(7) . ?
F23 C232 1.317(6) . ?
F23A C232 1.311(7) . ?
F24 C232 1.326(6) . ?
F24A C232 1.321(7) . ?
C201 C202 1.406(8) . ?
C201 C206 1.400(8) . ?
C201 B200 1.637(8) . ?
C202 C203 1.385(9) . ?
C203 C204 1.375(9) . ?
C203 C207 1.499(9) . ?
C204 C205 1.379(8) . ?
C205 C206 1.384(8) . ?
C205 C208 1.492(9) . ?
C209 C210 1.395(8) . ?
C209 C214 1.400(8) . ?
C209 B200 1.650(8) . ?
C210 C211 1.392(7) . ?
C211 C212 1.391(8) . ?
C211 C215 1.508(8) . ?
C212 C213 1.378(8) . ?
C213 C214 1.391(7) . ?
C213 C216 1.502(8) . ?
C217 C218 1.402(7) . ?
C217 C222 1.392(8) . ?
C217 B200 1.635(8) . ?
C218 C219 1.375(8) . ?
C219 C220 1.385(9) . ?
C219 C223 1.509(8) . ?
C220 C221 1.390(8) . ?
C221 C222 1.383(8) . ?
C221 C224 1.497(9) . ?
C225 C226 1.386(8) . ?
C225 C230 1.411(8) . ?
C225 B200 1.635(8) . ?
C226 C227 1.400(8) . ?
C227 C228 1.376(9) . ?
C227 C231 1.505(9) . ?
C228 C229 1.394(8) . ?
C229 C230 1.384(7) . ?
C229 C232 1.486(9) . ?

loop_
_exptl_oxdiff_crystal_face_indexfrac_h
_exptl_oxdiff_crystal_face_indexfrac_k
_exptl_oxdiff_crystal_face_indexfrac_l
_exptl_oxdiff_crystal_face_x
_exptl_oxdiff_crystal_face_y
_exptl_oxdiff_crystal_face_z
0.1368 0.1438 25.3412 0.1431 0.9703 -0.1949
0.4202 8.5029 -5.2432 -0.0889 0.0223 0.9958
-8.8564 -0.3726 2.7211 0.9890 -0.1477 -0.0014
8.8611 -0.2808 -2.3287 -0.9863 0.1466 -0.0753
0.4525 -8.6797 0.3502 -0.0372 -0.1888 -0.9813
-0.1368 -0.1438 -25.3412 -0.1431 -0.9703 0.1949
